data_1506024
loop_
_publ_author_name
'Imai, Yoshitane'
'Tajima, Nobuo'
'Sato, Tomohiro'
'Kuroda, Reiko'

_publ_section_title
;
 Visualization of molecular recognition: a novel system based on
 charge-transfer complexes composed of 1,1'-bi-2-naphthol derivatives and
 p-benzoquinone.
;
_journal_issue 14
_journal_name_full 'Organic letters'
_journal_page_first 2941
_journal_page_last 2944
_journal_paper_doi 10.1021/ol060862q
_journal_volume 8
_journal_year 2006
_chemical_formula_sum 'C44 H28 Br3 O6'
_chemical_formula_weight 892.39
_chemical_name_systematic
;
 ?
;
_space_group_IT_number 15
_symmetry_cell_setting monoclinic
_symmetry_space_group_name_Hall '-C 2yc'
_symmetry_space_group_name_H-M 'C 1 2/c 1'
_atom_sites_solution_hydrogens geom
_atom_sites_solution_primary direct
_atom_sites_solution_secondary difmap
_audit_creation_method SHELXL-97
_cell_angle_alpha 90.00
_cell_angle_beta 98.6130(10)
_cell_angle_gamma 90.00
_cell_formula_units_Z 8
_cell_length_a 34.6386(16)
_cell_length_b 10.9975(7)
_cell_length_c 18.8602(9)
_cell_measurement_reflns_used 36568
_cell_measurement_temperature 130(2)
_cell_measurement_theta_max 27.44
_cell_measurement_theta_min 1.49
_cell_volume 7103.5(7)
_computing_cell_refinement RIGAKU-TEXSAN
_computing_data_collection RIGAKU-TEXSAN
_computing_data_reduction RIGAKU-TEXSAN
_computing_structure_refinement 'SHELXL-97 (Sheldrick, 1997)'
_computing_structure_solution 'SHELXS-97 (Sheldrick, 1997)'
_diffrn_ambient_temperature 130(2)
_diffrn_measured_fraction_theta_full 0.996
_diffrn_measured_fraction_theta_max 0.996
_diffrn_measurement_device_type 'RIGAKU RAXIS-RAPID'
_diffrn_measurement_method omega-scan
_diffrn_radiation_monochromator graphite
_diffrn_radiation_source 'fine-focus sealed tube'
_diffrn_radiation_type MoK\a
_diffrn_radiation_wavelength 0.71073
_diffrn_reflns_av_R_equivalents 0.0571
_diffrn_reflns_av_sigmaI/netI 0.0657
_diffrn_reflns_limit_h_max 44
_diffrn_reflns_limit_h_min 0
_diffrn_reflns_limit_k_max 14
_diffrn_reflns_limit_k_min 0
_diffrn_reflns_limit_l_max 24
_diffrn_reflns_limit_l_min -24
_diffrn_reflns_number 34369
_diffrn_reflns_theta_full 27.42
_diffrn_reflns_theta_max 27.42
_diffrn_reflns_theta_min 2.18
_diffrn_standards_number 0
_exptl_absorpt_coefficient_mu 3.460
_exptl_absorpt_correction_T_max 0.555
_exptl_absorpt_correction_T_min 0.226
_exptl_absorpt_correction_type empirical
_exptl_absorpt_process_details RIGAKU-TEXSAN
_exptl_crystal_colour red
_exptl_crystal_density_diffrn 1.669
_exptl_crystal_density_method 'not measured'
_exptl_crystal_description prism
_exptl_crystal_F_000 3560
_exptl_crystal_size_max 0.45
_exptl_crystal_size_mid 0.40
_exptl_crystal_size_min 0.17
_refine_diff_density_max 1.266
_refine_diff_density_min -0.654
_refine_diff_density_rms 0.110
_refine_ls_extinction_method none
_refine_ls_goodness_of_fit_ref 1.013
_refine_ls_hydrogen_treatment mixed
_refine_ls_matrix_type full
_refine_ls_number_parameters 478
_refine_ls_number_reflns 8070
_refine_ls_number_restraints 0
_refine_ls_restrained_S_all 1.013
_refine_ls_R_factor_all 0.0843
_refine_ls_R_factor_gt 0.0480
_refine_ls_shift/su_max 0.001
_refine_ls_shift/su_mean 0.000
_refine_ls_structure_factor_coef Fsqd
_refine_ls_weighting_details 'calc w=1/[\s^2^(Fo^2^)+(0.0622P)^2^+0.0000P] where P=(Fo^2^+2Fc^2^)/3'
_refine_ls_weighting_scheme calc
_refine_ls_wR_factor_gt 0.1083
_refine_ls_wR_factor_ref 0.1201
_reflns_number_gt 5493
_reflns_number_total 8070
_reflns_threshold_expression >2sigma(I)
_cod_data_source_file ol060862qsi20060410_104601.cif
_cod_data_source_block imai62_5
_cod_database_code 1506024

loop_
_symmetry_equiv_pos_as_xyz
'x, y, z'
'-x, y, -z+1/2'
'x+1/2, y+1/2, z'
'-x+1/2, y+1/2, -z+1/2'
'-x, -y, -z'
'x, -y, z-1/2'
'-x+1/2, -y+1/2, -z'
'x+1/2, -y+1/2, z-1/2'

loop_
_atom_site_label
_atom_site_type_symbol
_atom_site_fract_x
_atom_site_fract_y
_atom_site_fract_z
_atom_site_U_iso_or_equiv
_atom_site_adp_type
_atom_site_occupancy
_atom_site_symmetry_multiplicity
_atom_site_calc_flag
_atom_site_refinement_flags
C1 C 0.16611(10) 0.8249(3) 0.15237(17) 0.0196(7) Uani 1 1 d .
C2 C 0.14568(10) 0.7176(3) 0.14220(17) 0.0208(7) Uani 1 1 d .
C3 C 0.16643(11) 0.6057(3) 0.14340(19) 0.0261(8) Uani 1 1 d .
C4 C 0.20624(11) 0.6026(3) 0.15465(18) 0.0259(8) Uani 1 1 d .
H4 H 0.2191 0.5284 0.1544 0.031 Uiso 1 1 calc R
C5 C 0.26952(11) 0.7094(4) 0.17829(19) 0.0307(9) Uani 1 1 d .
H5 H 0.2829 0.6361 0.1787 0.037 Uiso 1 1 calc R
C6 C 0.28995(11) 0.8153(4) 0.18901(19) 0.0333(9) Uani 1 1 d .
H6 H 0.3171 0.8135 0.1963 0.040 Uiso 1 1 calc R
C7 C 0.27034(11) 0.9277(4) 0.1892(2) 0.0314(9) Uani 1 1 d .
H7 H 0.2846 0.9993 0.1967 0.038 Uiso 1 1 calc R
C8 C 0.23038(11) 0.9320(3) 0.17833(18) 0.0261(8) Uani 1 1 d .
H8 H 0.2178 1.0066 0.1790 0.031 Uiso 1 1 calc R
C9 C 0.20801(10) 0.8238(3) 0.16609(17) 0.0217(7) Uani 1 1 d .
C10 C 0.22794(11) 0.7094(3) 0.16643(18) 0.0245(8) Uani 1 1 d .
O2 O 0.10633(7) 0.7116(2) 0.12830(13) 0.0254(5) Uani 1 1 d .
H2 H 0.0972 0.7805 0.1271 0.038 Uiso 1 1 calc R
Br3 Br 0.137651(13) 0.45893(4) 0.12973(3) 0.04562(14) Uani 1 1 d .
C11 C 0.14464(9) 0.9428(3) 0.14887(17) 0.0175(7) Uani 1 1 d .
C12 C 0.13074(10) 0.9927(3) 0.08262(17) 0.0189(7) Uani 1 1 d .
C13 C 0.11049(10) 1.1051(3) 0.07896(18) 0.0228(7) Uani 1 1 d .
C14 C 0.10388(10) 1.1641(3) 0.13901(18) 0.0220(7) Uani 1 1 d .
H14 H 0.0904 1.2376 0.1351 0.026 Uiso 1 1 calc R
C15 C 0.10987(10) 1.1747(3) 0.27163(18) 0.0238(7) Uani 1 1 d .
H15 H 0.0965 1.2482 0.2687 0.029 Uiso 1 1 calc R
C16 C 0.12249(11) 1.1241(4) 0.3372(2) 0.0294(8) Uani 1 1 d .
H16 H 0.1175 1.1634 0.3785 0.035 Uiso 1 1 calc R
C17 C 0.14299(10) 1.0134(3) 0.34285(18) 0.0253(8) Uani 1 1 d .
H17 H 0.1515 0.9799 0.3877 0.030 Uiso 1 1 calc R
C18 C 0.15043(10) 0.9547(3) 0.28197(18) 0.0221(7) Uani 1 1 d .
H18 H 0.1641 0.8817 0.2863 0.026 Uiso 1 1 calc R
C19 C 0.13768(9) 1.0029(3) 0.21268(17) 0.0176(7) Uani 1 1 d .
C20 C 0.11714(9) 1.1154(3) 0.20737(18) 0.0200(7) Uani 1 1 d .
O12 O 0.13562(7) 0.9419(2) 0.01925(12) 0.0259(6) Uani 1 1 d .
H12 H 0.1479 0.8782 0.0266 0.039 Uiso 1 1 calc R
Br13 Br 0.092518(12) 1.16950(4) -0.01346(2) 0.03466(12) Uani 1 1 d .
C21 C 0.01784(10) 0.5752(3) 0.77824(18) 0.0243(8) Uani 1 1 d .
C22 C 0.04630(12) 0.4869(3) 0.77563(19) 0.0291(8) Uani 1 1 d .
C23 C 0.08023(12) 0.4886(3) 0.8284(2) 0.0312(9) Uani 1 1 d .
C24 C 0.08453(11) 0.5687(3) 0.8832(2) 0.0288(8) Uani 1 1 d .
H24 H 0.1069 0.5659 0.9173 0.035 Uiso 1 1 calc R
C25 C 0.05785(12) 0.7367(4) 0.94840(19) 0.0300(9) Uani 1 1 d .
H25 H 0.0795 0.7313 0.9839 0.036 Uiso 1 1 calc R
C26 C 0.02969(10) 0.8233(3) 0.9566(2) 0.0263(8) Uani 1 1 d .
H26 H 0.0316 0.8739 0.9965 0.032 Uiso 1 1 calc R
C27 C -0.00260(12) 0.8296(3) 0.8994(2) 0.0297(8) Uani 1 1 d .
H27 H -0.0217 0.8884 0.9017 0.036 Uiso 1 1 calc R
C28 C -0.00657(11) 0.7525(3) 0.84124(18) 0.0261(8) Uani 1 1 d .
H28 H -0.0281 0.7602 0.8056 0.031 Uiso 1 1 calc R
C29 C 0.02194(11) 0.6609(3) 0.83507(18) 0.0244(7) Uani 1 1 d .
C30 C 0.05561(11) 0.6568(3) 0.88976(18) 0.0258(8) Uani 1 1 d .
O22 O 0.04419(9) 0.3965(2) 0.72707(14) 0.0368(7) Uani 1 1 d .
H22 H 0.0236 0.4018 0.6995 0.055 Uiso 1 1 calc R
Br23 Br 0.119591(14) 0.37052(5) 0.82193(2) 0.05037(15) Uani 1 1 d .
C41 C 0.20846(11) 0.2582(4) 0.49509(17) 0.0260(8) Uani 1 1 d .
C42 C 0.22848(11) 0.1402(3) 0.50393(18) 0.0283(8) Uani 1 1 d .
H42 H 0.2138 0.0698 0.5058 0.034 Uiso 1 1 calc R
C43 C 0.26743(11) 0.1317(3) 0.50932(19) 0.0271(8) Uani 1 1 d .
H43 H 0.2794 0.0560 0.5159 0.033 Uiso 1 1 calc R
O41 O 0.17286(7) 0.2671(2) 0.49217(13) 0.0287(6) Uani 1 1 d .
C51 C 0.02616(11) 0.8896(3) 0.1979(2) 0.0275(8) Uani 1 1 d .
C52 C -0.01650(11) 0.8945(3) 0.1762(2) 0.0296(8) Uani 1 1 d .
H52 H -0.0266 0.8989 0.1277 0.036 Uiso 1 1 calc R
C56 C 0.04095(11) 0.8929(4) 0.2754(2) 0.0318(9) Uani 1 1 d .
H56 H 0.0677 0.8939 0.2908 0.038 Uiso 1 1 calc R
O51 O 0.04818(7) 0.8822(2) 0.15269(14) 0.0306(6) Uani 1 1 d .
C61 C 0.00636(12) 0.4240(3) 0.94145(19) 0.0271(8) Uani 1 1 d .
C62 C 0.03702(12) 0.4428(4) 1.0040(2) 0.0322(9) Uani 1 1 d .
H62 H 0.0609 0.4038 1.0055 0.039 Uiso 1 1 calc R
C66 C -0.03122(11) 0.4863(4) 0.9422(2) 0.0297(8) Uani 1 1 d .
H66 H -0.0512 0.4755 0.9040 0.036 Uiso 1 1 calc R
O61 O 0.01259(9) 0.3613(2) 0.89072(14) 0.0338(6) Uani 1 1 d .
C71 C 0.20491(13) 0.7590(4) 0.5424(2) 0.0444(11) Uani 1 1 d .
H71 H 0.1781 0.7664 0.5285 0.053 Uiso 1 1 calc R
C72 C 0.21993(16) 0.7513(4) 0.6133(3) 0.0500(12) Uani 1 1 d .
H72 H 0.2033 0.7544 0.6478 0.060 Uiso 1 1 calc R
C77 C 0.24056(15) 0.7611(5) 0.3659(2) 0.0493(12) Uani 1 1 d .
H77 H 0.2307 0.7679 0.3174 0.059 Uiso 1 1 calc R
C78 C 0.21560(14) 0.7636(5) 0.4149(2) 0.0501(12) Uani 1 1 d .
H78 H 0.1889 0.7704 0.3995 0.060 Uiso 1 1 calc R
C79 C 0.23000(12) 0.7559(4) 0.4897(2) 0.0344(9) Uani 1 1 d .

loop_
_atom_site_aniso_label
_atom_site_aniso_U_11
_atom_site_aniso_U_22
_atom_site_aniso_U_33
_atom_site_aniso_U_23
_atom_site_aniso_U_13
_atom_site_aniso_U_12
C1 0.0236(17) 0.0197(17) 0.0159(15) 0.0019(13) 0.0049(13) 0.0035(14)
C2 0.0239(18) 0.0225(17) 0.0161(15) 0.0011(14) 0.0035(14) 0.0019(14)
C3 0.032(2) 0.0190(18) 0.0275(18) -0.0004(15) 0.0056(16) 0.0036(15)
C4 0.035(2) 0.0217(18) 0.0218(17) 0.0029(15) 0.0082(16) 0.0100(16)
C5 0.030(2) 0.041(2) 0.0209(17) -0.0008(16) 0.0032(16) 0.0124(17)
C6 0.0195(18) 0.055(3) 0.0246(18) -0.0059(18) 0.0010(15) 0.0045(18)
C7 0.026(2) 0.041(2) 0.0275(19) -0.0101(17) 0.0029(16) -0.0044(17)
C8 0.030(2) 0.028(2) 0.0202(17) -0.0061(15) 0.0045(15) 0.0026(15)
C9 0.0255(18) 0.0245(18) 0.0149(15) -0.0008(14) 0.0026(14) 0.0042(15)
C10 0.0281(19) 0.0297(19) 0.0154(15) 0.0003(14) 0.0027(14) 0.0083(16)
O2 0.0233(13) 0.0187(12) 0.0343(14) -0.0012(11) 0.0052(11) 0.0001(10)
Br3 0.0427(3) 0.01816(19) 0.0760(3) -0.0043(2) 0.0088(2) 0.00037(18)
C11 0.0120(15) 0.0204(17) 0.0208(15) -0.0020(13) 0.0049(13) -0.0019(13)
C12 0.0210(17) 0.0202(16) 0.0153(15) -0.0040(13) 0.0022(13) 0.0005(14)
C13 0.0263(18) 0.0225(18) 0.0189(16) 0.0035(14) 0.0012(14) -0.0003(15)
C14 0.0209(17) 0.0151(16) 0.0299(18) -0.0010(14) 0.0033(15) 0.0002(13)
C15 0.0241(18) 0.0225(18) 0.0252(17) -0.0078(15) 0.0052(15) 0.0011(14)
C16 0.033(2) 0.032(2) 0.0253(18) -0.0127(16) 0.0127(16) -0.0033(17)
C17 0.026(2) 0.032(2) 0.0171(16) -0.0010(15) 0.0009(14) -0.0042(15)
C18 0.0225(17) 0.0227(18) 0.0223(16) -0.0018(14) 0.0075(14) 0.0006(14)
C19 0.0155(16) 0.0198(16) 0.0177(15) -0.0018(13) 0.0033(13) -0.0038(13)
C20 0.0161(16) 0.0187(16) 0.0258(17) -0.0050(14) 0.0049(14) -0.0049(13)
O12 0.0357(15) 0.0256(13) 0.0167(11) -0.0004(10) 0.0044(11) 0.0090(11)
Br13 0.0471(2) 0.0301(2) 0.02518(19) 0.00502(16) 0.00019(17) 0.01108(18)
C21 0.0284(19) 0.0217(17) 0.0228(17) 0.0039(15) 0.0038(15) -0.0021(15)
C22 0.039(2) 0.027(2) 0.0225(17) 0.0042(15) 0.0076(17) 0.0008(17)
C23 0.039(2) 0.025(2) 0.031(2) 0.0089(17) 0.0109(18) 0.0114(17)
C24 0.028(2) 0.032(2) 0.0263(18) 0.0091(16) 0.0040(16) 0.0010(16)
C25 0.034(2) 0.032(2) 0.0222(17) 0.0046(16) 0.0000(16) -0.0091(17)
C26 0.0288(19) 0.0205(18) 0.0291(18) 0.0039(15) 0.0029(16) -0.0065(15)
C27 0.039(2) 0.0198(18) 0.0322(19) -0.0006(16) 0.0119(17) -0.0011(16)
C28 0.035(2) 0.0220(18) 0.0218(17) -0.0009(15) 0.0048(16) -0.0055(16)
C29 0.032(2) 0.0201(17) 0.0219(16) 0.0043(14) 0.0080(15) -0.0038(15)
C30 0.033(2) 0.0213(18) 0.0237(17) 0.0057(15) 0.0064(15) -0.0042(15)
O22 0.0543(18) 0.0292(15) 0.0267(13) -0.0027(12) 0.0057(13) 0.0126(13)
Br23 0.0553(3) 0.0541(3) 0.0424(3) 0.0072(2) 0.0098(2) 0.0302(2)
C41 0.030(2) 0.034(2) 0.0132(15) 0.0023(15) 0.0019(15) -0.0081(16)
C42 0.039(2) 0.026(2) 0.0215(17) 0.0001(15) 0.0073(16) -0.0098(16)
C43 0.030(2) 0.0261(19) 0.0259(18) 0.0020(15) 0.0051(16) -0.0055(16)
O41 0.0267(14) 0.0374(16) 0.0218(12) 0.0039(11) 0.0031(11) -0.0083(12)
C51 0.031(2) 0.0130(17) 0.038(2) 0.0010(15) 0.0054(17) -0.0016(15)
C52 0.028(2) 0.028(2) 0.0307(19) -0.0045(16) -0.0023(16) 0.0009(16)
C56 0.0235(19) 0.033(2) 0.038(2) 0.0065(18) 0.0037(17) -0.0009(16)
O51 0.0287(14) 0.0279(14) 0.0372(15) 0.0014(12) 0.0117(12) 0.0012(11)
C61 0.040(2) 0.0178(17) 0.0262(18) 0.0054(15) 0.0127(17) 0.0011(15)
C62 0.034(2) 0.036(2) 0.0298(19) 0.0072(17) 0.0137(17) 0.0101(17)
C66 0.031(2) 0.034(2) 0.0245(18) 0.0048(16) 0.0047(16) -0.0002(17)
O61 0.0571(18) 0.0199(13) 0.0275(13) -0.0006(11) 0.0167(13) 0.0026(12)
C71 0.037(2) 0.053(3) 0.044(2) -0.004(2) 0.009(2) -0.002(2)
C72 0.064(3) 0.045(3) 0.046(3) -0.003(2) 0.024(2) -0.008(2)
C77 0.062(3) 0.055(3) 0.028(2) 0.001(2) -0.001(2) 0.005(3)
C78 0.043(3) 0.066(3) 0.037(2) 0.001(2) -0.005(2) 0.012(2)
C79 0.036(2) 0.032(2) 0.034(2) 0.0011(18) 0.0012(18) 0.0001(18)

loop_
_atom_type_symbol
_atom_type_description
_atom_type_scat_dispersion_real
_atom_type_scat_dispersion_imag
_atom_type_scat_source
C C 0.0033 0.0016 'International Tables Vol C Tables 4.2.6.8 and 6.1.1.4'
H H 0.0000 0.0000 'International Tables Vol C Tables 4.2.6.8 and 6.1.1.4'
O O 0.0106 0.0060 'International Tables Vol C Tables 4.2.6.8 and 6.1.1.4'
Br Br -0.2901 2.4595 'International Tables Vol C Tables 4.2.6.8 and 6.1.1.4'

loop_
_geom_angle_atom_site_label_1
_geom_angle_atom_site_label_2
_geom_angle_atom_site_label_3
_geom_angle
_geom_angle_site_symmetry_1
_geom_angle_site_symmetry_3
C2 C1 C9 120.3(3) . .
C2 C1 C11 119.8(3) . .
C9 C1 C11 119.9(3) . .
O2 C2 C1 123.5(3) . .
O2 C2 C3 117.0(3) . .
C1 C2 C3 119.4(3) . .
C4 C3 C2 121.4(3) . .
C4 C3 Br3 119.9(3) . .
C2 C3 Br3 118.7(3) . .
C3 C4 C10 120.8(3) . .
C6 C5 C10 120.9(4) . .
C5 C6 C7 120.6(3) . .
C8 C7 C6 120.5(4) . .
C7 C8 C9 120.6(3) . .
C8 C9 C1 122.4(3) . .
C8 C9 C10 118.9(3) . .
C1 C9 C10 118.7(3) . .
C4 C10 C5 122.3(3) . .
C4 C10 C9 119.4(3) . .
C5 C10 C9 118.4(3) . .
C12 C11 C19 119.9(3) . .
C12 C11 C1 119.3(3) . .
C19 C11 C1 120.8(3) . .
O12 C12 C11 124.1(3) . .
O12 C12 C13 116.3(3) . .
C11 C12 C13 119.5(3) . .
C14 C13 C12 121.4(3) . .
C14 C13 Br13 121.1(3) . .
C12 C13 Br13 117.5(2) . .
C13 C14 C20 120.7(3) . .
C16 C15 C20 120.5(3) . .
C15 C16 C17 120.7(3) . .
C18 C17 C16 119.9(3) . .
C17 C18 C19 121.5(3) . .
C18 C19 C20 118.2(3) . .
C18 C19 C11 122.4(3) . .
C20 C19 C11 119.3(3) . .
C14 C20 C19 119.1(3) . .
C14 C20 C15 121.8(3) . .
C19 C20 C15 119.1(3) . .
C22 C21 C29 120.0(3) . .
C22 C21 C21 119.1(3) . 2_556
C29 C21 C21 120.9(3) . 2_556
O22 C22 C21 125.0(4) . .
O22 C22 C23 116.2(3) . .
C21 C22 C23 118.9(3) . .
C24 C23 C22 122.0(4) . .
C24 C23 Br23 119.8(3) . .
C22 C23 Br23 118.2(3) . .
C23 C24 C30 121.1(4) . .
C26 C25 C30 124.0(4) . .
C25 C26 C27 115.5(3) . .
C28 C27 C26 122.9(4) . .
C27 C28 C29 120.8(4) . .
C21 C29 C28 122.6(3) . .
C21 C29 C30 120.0(3) . .
C28 C29 C30 117.4(3) . .
C25 C30 C24 122.8(4) . .
C25 C30 C29 119.2(3) . .
C24 C30 C29 118.0(3) . .
O41 C41 C42 121.9(3) . .
O41 C41 C43 120.2(4) . 7_556
C42 C41 C43 117.9(3) . 7_556
C43 C42 C41 121.5(3) . .
C42 C43 C41 120.6(4) . 7_556
O51 C51 C52 120.7(4) . .
O51 C51 C56 122.0(3) . .
C52 C51 C56 117.3(3) . .
C56 C52 C51 121.4(4) 2 .
C52 C56 C51 121.1(4) 2 .
O61 C61 C66 121.9(4) . .
O61 C61 C62 120.9(4) . .
C66 C61 C62 117.2(3) . .
C66 C62 C61 121.5(4) 5_567 .
C62 C66 C61 121.3(4) 5_567 .
C72 C71 C79 120.2(4) . .
C71 C72 C77 120.2(4) . 7_566
C78 C77 C72 121.2(4) . 7_566
C77 C78 C79 120.5(4) . .
C79 C79 C71 119.9(5) 7_566 .
C79 C79 C78 118.0(5) 7_566 .
C71 C79 C78 122.2(4) . .

loop_
_geom_bond_atom_site_label_1
_geom_bond_atom_site_label_2
_geom_bond_distance
_geom_bond_site_symmetry_2
C1 C2 1.375(5) .
C1 C9 1.435(5) .
C1 C11 1.491(4) .
C2 O2 1.351(4) .
C2 C3 1.423(5) .
C3 C4 1.364(5) .
C3 Br3 1.894(4) .
C4 C10 1.394(5) .
C5 C6 1.362(6) .
C5 C10 1.424(5) .
C6 C7 1.410(6) .
C7 C8 1.369(5) .
C8 C9 1.420(5) .
C9 C10 1.436(5) .
C11 C12 1.384(5) .
C11 C19 1.425(4) .
C12 O12 1.353(4) .
C12 C13 1.418(5) .
C13 C14 1.354(5) .
C13 Br13 1.898(3) .
C14 C20 1.408(5) .
C15 C16 1.366(5) .
C15 C20 1.431(5) .
C16 C17 1.406(5) .
C17 C18 1.375(5) .
C18 C19 1.418(5) .
C19 C20 1.423(5) .
C21 C22 1.390(5) .
C21 C29 1.419(5) .
C21 C21 1.506(7) 2_556
C22 O22 1.346(4) .
C22 C23 1.422(6) .
C23 C24 1.351(5) .
C23 Br23 1.900(4) .
C24 C30 1.412(5) .
C25 C26 1.388(5) .
C25 C30 1.406(5) .
C26 C27 1.435(5) .
C27 C28 1.376(5) .
C28 C29 1.427(5) .
C29 C30 1.437(5) .
C41 O41 1.230(4) .
C41 C42 1.469(5) .
C41 C43 1.480(5) 7_556
C42 C43 1.341(5) .
C43 C41 1.480(5) 7_556
C51 O51 1.229(4) .
C51 C52 1.474(5) .
C51 C56 1.475(5) .
C52 C56 1.335(5) 2
C56 C52 1.335(5) 2
C61 O61 1.224(4) .
C61 C66 1.473(5) .
C61 C62 1.479(6) .
C62 C66 1.318(5) 5_567
C66 C62 1.318(5) 5_567
C71 C72 1.364(6) .
C71 C79 1.415(6) .
C72 C77 1.373(7) 7_566
C77 C78 1.357(7) .
C77 C72 1.373(7) 7_566
C78 C79 1.427(6) .
C79 C79 1.388(8) 7_566
